data_2220011
loop_
_publ_author_name
'Khaledi, Hamid'
'Mohd Ali, Hapipah'
'Ng, Seik Weng'

_publ_section_title
;
 Benzyl
 <i>N</i>'-(1<i>H</i>-indol-3-ylmethylidene)hydrazinecarbodithioate
;
_journal_coeditor_code TK2309
_journal_issue 11
_journal_name_full 'Acta Crystallographica Section E'
_journal_page_first o2107
_journal_paper_doi 10.1107/S160053680803198X
_journal_volume 64
_journal_year 2008
_chemical_formula_iupac 'C17 H15 N3 S2'
_chemical_formula_moiety 'C17 H15 N3 S2'
_chemical_formula_sum 'C17 H15 N3 S2'
_chemical_formula_weight 325.44
_chemical_name_systematic
;
Benzyl <i>N</i>'-(1<i>H</i>-indol-3-ylmethylidene)hydrazinecarbodithioate
;
_space_group_IT_number 14
_symmetry_cell_setting monoclinic
_symmetry_space_group_name_Hall '-P 2ybc'
_symmetry_space_group_name_H-M 'P 1 21/c 1'
_atom_sites_solution_hydrogens geom
_atom_sites_solution_primary direct
_atom_sites_solution_secondary difmap
_audit_creation_method SHELXL97
_cell_angle_alpha 90
_cell_angle_beta 98.432(3)
_cell_angle_gamma 90
_cell_formula_units_Z 4
_cell_length_a 15.4936(7)
_cell_length_b 9.8114(4)
_cell_length_c 10.2531(4)
_cell_measurement_reflns_used 1305
_cell_measurement_temperature 100(2)
_cell_measurement_theta_max 23.2
_cell_measurement_theta_min 2.5
_cell_volume 1541.77(11)
_computing_cell_refinement 'APEX2 (Bruker, 2007)'
_computing_data_collection 'APEX2 (Bruker, 2007)'
_computing_data_reduction 'SAINT (Bruker, 2007)'
_computing_molecular_graphics 'X-SEED (Barbour, 2001)'
_computing_publication_material 'publCIF (Westrip, 2008)'
_computing_structure_refinement 'SHELXL97 (Sheldrick, 2008)'
_computing_structure_solution 'SHELXS97 (Sheldrick, 2008)'
_diffrn_ambient_temperature 100(2)
_diffrn_measured_fraction_theta_full 0.955
_diffrn_measured_fraction_theta_max 0.955
_diffrn_measurement_device_type 'Bruker SMART APEX'
_diffrn_measurement_method \w
_diffrn_radiation_monochromator graphite
_diffrn_radiation_source 'fine-focus sealed tube'
_diffrn_radiation_type MoK\a
_diffrn_radiation_wavelength 0.71073
_diffrn_reflns_av_R_equivalents 0.058
_diffrn_reflns_av_sigmaI/netI 0.075
_diffrn_reflns_limit_h_max 20
_diffrn_reflns_limit_h_min -20
_diffrn_reflns_limit_k_max 12
_diffrn_reflns_limit_k_min -12
_diffrn_reflns_limit_l_max 8
_diffrn_reflns_limit_l_min -13
_diffrn_reflns_number 8531
_diffrn_reflns_theta_full 27.49
_diffrn_reflns_theta_max 27.
_diffrn_reflns_theta_min 1.3
_diffrn_standards_decay_% 0
_diffrn_standards_interval_count 0
_diffrn_standards_interval_time 0
_diffrn_standards_number 0
_exptl_absorpt_coefficient_mu 0.344
_exptl_absorpt_correction_T_max 0.9897
_exptl_absorpt_correction_T_min 0.9188
_exptl_absorpt_correction_type multi-scan
_exptl_absorpt_process_details '(SADABS; Sheldrick, 1996)'
_exptl_crystal_colour 'light yellow'
_exptl_crystal_density_diffrn 1.402
_exptl_crystal_density_method 'not measured'
_exptl_crystal_description prism
_exptl_crystal_F_000 680
_exptl_crystal_size_max 0.25
_exptl_crystal_size_mid 0.10
_exptl_crystal_size_min 0.03
_refine_diff_density_max 0.483
_refine_diff_density_min -0.326
_refine_ls_extinction_method none
_refine_ls_goodness_of_fit_ref 1.01
_refine_ls_hydrogen_treatment constr
_refine_ls_matrix_type full
_refine_ls_number_parameters 199
_refine_ls_number_reflns 3383
_refine_ls_number_restraints 0
_refine_ls_restrained_S_all 1.01
_refine_ls_R_factor_all 0.082
_refine_ls_R_factor_gt 0.049
_refine_ls_shift/su_max 0.001
_refine_ls_shift/su_mean 0.001
_refine_ls_structure_factor_coef Fsqd
_refine_ls_weighting_details 'calc w = 1/[\s^2^(Fo^2^)+(0.0391P)^2^+1.1115P] where P=(Fo^2^+2Fc^2^)/3'
_refine_ls_weighting_scheme calc
_refine_ls_wR_factor_gt 0.099
_refine_ls_wR_factor_ref 0.118
_reflns_number_gt 2323
_reflns_number_total 3383
_reflns_threshold_expression I>2\s(I)
_cod_data_source_file tk2309.cif
_cod_data_source_block I
_cod_original_cell_volume 1541.80(10)
_cod_original_sg_symbol_H-M 'P 21/c'
_cod_database_code 2220011
_cod_database_fobs_code 2220011

loop_
_symmetry_equiv_pos_as_xyz
'x, y, z'
'-x, y+1/2, -z+1/2'
'-x, -y, -z'
'x, -y-1/2, z-1/2'

loop_
_atom_site_type_symbol
_atom_site_label
_atom_site_fract_x
_atom_site_fract_y
_atom_site_fract_z
_atom_site_U_iso_or_equiv
_atom_site_adp_type
_atom_site_calc_flag
_atom_site_refinement_flags
_atom_site_occupancy
S S1 0.75015(5) 0.74458(7) 0.47255(7) 0.02090(18) Uani d . 1
S S2 0.87340(5) 0.53986(7) 0.36891(7) 0.02198(19) Uani d . 1
N N1 0.70350(15) 0.5227(2) 0.3457(2) 0.0217(5) Uani d . 1
H H1 0.7086 0.4440 0.3063 0.026 Uiso calc R 1
N N2 0.62145(15) 0.5704(2) 0.3596(2) 0.0212(5) Uani d . 1
N N3 0.32371(16) 0.5105(2) 0.2983(2) 0.0253(6) Uani d . 1
H H3 0.2706 0.4795 0.2732 0.030 Uiso calc R 1
C C1 0.87962(17) 0.9360(3) 0.4432(3) 0.0188(6) Uani d . 1
C C2 0.89308(18) 0.9185(3) 0.3115(3) 0.0216(6) Uani d . 1
H H2 0.8855 0.8312 0.2714 0.026 Uiso calc R 1
C C3 0.91737(18) 1.0283(3) 0.2403(3) 0.0242(7) Uani d . 1
H H3a 0.9272 1.0156 0.1518 0.029 Uiso calc R 1
C C4 0.92738(18) 1.1564(3) 0.2970(3) 0.0259(7) Uani d . 1
H H4 0.9436 1.2316 0.2475 0.031 Uiso calc R 1
C C5 0.91353(19) 1.1742(3) 0.4261(3) 0.0245(7) Uani d . 1
H H5 0.9202 1.2619 0.4654 0.029 Uiso calc R 1
C C6 0.89010(18) 1.0647(3) 0.4983(3) 0.0212(6) Uani d . 1
H H6 0.8811 1.0780 0.5871 0.025 Uiso calc R 1
C C7 0.85739(18) 0.8174(3) 0.5249(3) 0.0210(6) Uani d . 1
H H7A 0.8609 0.8475 0.6176 0.025 Uiso calc R 1
H H7B 0.9018 0.7453 0.5220 0.025 Uiso calc R 1
C C8 0.77530(18) 0.5938(3) 0.3909(3) 0.0191(6) Uani d . 1
C C9 0.55868(18) 0.4859(3) 0.3251(3) 0.0209(6) Uani d . 1
H H9 0.5717 0.3976 0.2953 0.025 Uiso calc R 1
C C10 0.46972(19) 0.5221(3) 0.3305(3) 0.0204(6) Uani d . 1
C C11 0.39833(19) 0.4445(3) 0.2826(3) 0.0230(6) Uani d . 1
H H11 0.4009 0.3569 0.2438 0.028 Uiso calc R 1
C C12 0.43633(18) 0.6451(3) 0.3827(3) 0.0197(6) Uani d . 1
C C13 0.47407(19) 0.7591(3) 0.4513(3) 0.0217(6) Uani d . 1
H H13 0.5357 0.7694 0.4680 0.026 Uiso calc R 1
C C14 0.42007(19) 0.8557(3) 0.4939(3) 0.0255(7) Uani d . 1
H H14 0.4452 0.9328 0.5412 0.031 Uiso calc R 1
C C15 0.3294(2) 0.8434(3) 0.4694(3) 0.0285(7) Uani d . 1
H H15 0.2941 0.9122 0.4997 0.034 Uiso calc R 1
C C16 0.2901(2) 0.7323(3) 0.4016(3) 0.0284(7) Uani d . 1
H H16 0.2284 0.7238 0.3842 0.034 Uiso calc R 1
C C17 0.34423(19) 0.6341(3) 0.3602(3) 0.0222(6) Uani d . 1

loop_
_atom_site_aniso_label
_atom_site_aniso_U_11
_atom_site_aniso_U_22
_atom_site_aniso_U_33
_atom_site_aniso_U_12
_atom_site_aniso_U_13
_atom_site_aniso_U_23
S1 0.0225(4) 0.0184(3) 0.0229(4) -0.0009(3) 0.0070(3) -0.0025(3)
S2 0.0234(4) 0.0212(4) 0.0226(4) 0.0034(3) 0.0075(3) 0.0014(3)
N1 0.0231(13) 0.0194(12) 0.0234(14) -0.0005(10) 0.0060(11) -0.0047(10)
N2 0.0197(12) 0.0236(13) 0.0211(14) -0.0023(10) 0.0062(10) 0.0016(11)
N3 0.0220(13) 0.0285(14) 0.0249(14) -0.0048(11) 0.0022(11) 0.0006(11)
C1 0.0166(14) 0.0203(14) 0.0195(16) -0.0007(11) 0.0027(12) 0.0006(12)
C2 0.0223(15) 0.0239(15) 0.0181(16) -0.0013(12) 0.0012(12) -0.0037(12)
C3 0.0235(15) 0.0337(17) 0.0158(15) 0.0008(13) 0.0038(12) 0.0034(13)
C4 0.0236(15) 0.0250(15) 0.0295(19) -0.0006(13) 0.0045(13) 0.0106(14)
C5 0.0262(16) 0.0198(15) 0.0277(18) 0.0005(12) 0.0041(13) -0.0016(13)
C6 0.0228(15) 0.0218(15) 0.0196(16) 0.0036(12) 0.0050(12) -0.0002(12)
C7 0.0227(15) 0.0209(15) 0.0196(16) -0.0006(12) 0.0032(12) -0.0010(12)
C8 0.0265(15) 0.0170(14) 0.0149(15) 0.0008(11) 0.0064(12) 0.0024(11)
C9 0.0277(16) 0.0217(15) 0.0142(15) -0.0022(12) 0.0058(12) -0.0003(12)
C10 0.0268(15) 0.0201(14) 0.0140(15) -0.0048(12) 0.0020(12) 0.0024(12)
C11 0.0297(16) 0.0217(15) 0.0180(16) -0.0046(13) 0.0054(13) 0.0009(13)
C12 0.0233(15) 0.0220(15) 0.0143(15) -0.0039(12) 0.0044(12) 0.0040(12)
C13 0.0227(15) 0.0248(15) 0.0177(16) -0.0043(12) 0.0037(12) 0.0041(13)
C14 0.0315(17) 0.0253(16) 0.0205(17) -0.0039(13) 0.0063(13) -0.0028(13)
C15 0.0291(17) 0.0296(17) 0.0277(18) 0.0022(14) 0.0077(14) -0.0038(14)
C16 0.0231(16) 0.0340(18) 0.0281(18) -0.0034(13) 0.0040(13) 0.0005(15)
C17 0.0272(16) 0.0228(15) 0.0163(15) -0.0057(12) 0.0025(12) 0.0034(12)

loop_
_atom_type_symbol
_atom_type_description
_atom_type_scat_dispersion_real
_atom_type_scat_dispersion_imag
_atom_type_scat_source
C C 0.0033 0.0016 'International Tables Vol C Tables 4.2.6.8 and 6.1.1.4'
H H 0.0000 0.0000 'International Tables Vol C Tables 4.2.6.8 and 6.1.1.4'
N N 0.0061 0.0033 'International Tables Vol C Tables 4.2.6.8 and 6.1.1.4'
S S 0.1246 0.1234 'International Tables Vol C Tables 4.2.6.8 and 6.1.1.4'

loop_
_geom_angle_atom_site_label_1
_geom_angle_atom_site_label_2
_geom_angle_atom_site_label_3
_geom_angle
C8 S1 C7 102.30(13)
C8 N1 N2 121.2(2)
C8 N1 H1 119.4
N2 N1 H1 119.4
C9 N2 N1 115.0(2)
C11 N3 C17 109.3(2)
C11 N3 H3 125.4
C17 N3 H3 125.4
C6 C1 C2 118.6(3)
C6 C1 C7 120.1(3)
C2 C1 C7 121.2(3)
C3 C2 C1 120.1(3)
C3 C2 H2 119.9
C1 C2 H2 119.9
C4 C3 C2 120.5(3)
C4 C3 H3a 119.8
C2 C3 H3a 119.8
C3 C4 C5 119.5(3)
C3 C4 H4 120.2
C5 C4 H4 120.2
C4 C5 C6 120.3(3)
C4 C5 H5 119.9
C6 C5 H5 119.9
C5 C6 C1 121.0(3)
C5 C6 H6 119.5
C1 C6 H6 119.5
C1 C7 S1 114.5(2)
C1 C7 H7A 108.6
S1 C7 H7A 108.6
C1 C7 H7B 108.6
S1 C7 H7B 108.6
H7A C7 H7B 107.6
N1 C8 S2 121.3(2)
N1 C8 S1 111.7(2)
S2 C8 S1 126.97(17)
N2 C9 C10 121.5(3)
N2 C9 H9 119.3
C10 C9 H9 119.3
C11 C10 C9 125.3(3)
C11 C10 C12 106.4(3)
C9 C10 C12 128.3(3)
N3 C11 C10 110.4(3)
N3 C11 H11 124.8
C10 C11 H11 124.8
C13 C12 C17 118.6(3)
C13 C12 C10 134.9(3)
C17 C12 C10 106.4(2)
C14 C13 C12 118.7(3)
C14 C13 H13 120.7
C12 C13 H13 120.7
C13 C14 C15 121.7(3)
C13 C14 H14 119.2
C15 C14 H14 119.2
C16 C15 C14 121.0(3)
C16 C15 H15 119.5
C14 C15 H15 119.5
C17 C16 C15 117.4(3)
C17 C16 H16 121.3
C15 C16 H16 121.3
C16 C17 N3 129.9(3)
C16 C17 C12 122.6(3)
N3 C17 C12 107.4(2)

loop_
_geom_bond_atom_site_label_1
_geom_bond_atom_site_label_2
_geom_bond_distance
S1 C8 1.771(3)
S1 C7 1.816(3)
S2 C8 1.656(3)
N1 C8 1.337(4)
N1 N2 1.382(3)
N1 H1 0.8800
N2 C9 1.287(3)
N3 C11 1.355(4)
N3 C17 1.384(4)
N3 H3 0.8800
C1 C6 1.383(4)
C1 C2 1.407(4)
C1 C7 1.503(4)
C2 C3 1.384(4)
C2 H2 0.9500
C3 C4 1.384(4)
C3 H3a 0.9500
C4 C5 1.384(4)
C4 H4 0.9500
C5 C6 1.383(4)
C5 H5 0.9500
C6 H6 0.9500
C7 H7A 0.9900
C7 H7B 0.9900
C9 C10 1.432(4)
C9 H9 0.9500
C10 C11 1.373(4)
C10 C12 1.446(4)
C11 H11 0.9500
C12 C13 1.402(4)
C12 C17 1.416(4)
C13 C14 1.377(4)
C13 H13 0.9500
C14 C15 1.395(4)
C14 H14 0.9500
C15 C16 1.385(4)
C15 H15 0.9500
C16 C17 1.384(4)
C16 H16 0.9500

loop_
_geom_torsion_atom_site_label_1
_geom_torsion_atom_site_label_2
_geom_torsion_atom_site_label_3
_geom_torsion_atom_site_label_4
_geom_torsion
C8 N1 N2 C9 -172.7(3)
C6 C1 C2 C3 0.8(4)
C7 C1 C2 C3 -177.1(3)
C1 C2 C3 C4 -1.0(4)
C2 C3 C4 C5 0.5(4)
C3 C4 C5 C6 0.2(4)
C4 C5 C6 C1 -0.3(4)
C2 C1 C6 C5 -0.2(4)
C7 C1 C6 C5 177.7(3)
C6 C1 C7 S1 113.9(3)
C2 C1 C7 S1 -68.2(3)
C8 S1 C7 C1 103.7(2)
N2 N1 C8 S2 -177.5(2)
N2 N1 C8 S1 2.6(3)
C7 S1 C8 N1 179.0(2)
C7 S1 C8 S2 -0.9(2)
N1 N2 C9 C10 -178.3(2)
N2 C9 C10 C11 172.6(3)
N2 C9 C10 C12 -5.8(5)
C17 N3 C11 C10 -1.1(3)
C9 C10 C11 N3 -177.4(3)
C12 C10 C11 N3 1.3(3)
C11 C10 C12 C13 175.2(3)
C9 C10 C12 C13 -6.2(5)
C11 C10 C12 C17 -1.0(3)
C9 C10 C12 C17 177.7(3)
C17 C12 C13 C14 0.0(4)
C10 C12 C13 C14 -175.8(3)
C12 C13 C14 C15 -0.6(4)
C13 C14 C15 C16 0.4(5)
C14 C15 C16 C17 0.4(5)
C15 C16 C17 N3 175.7(3)
C15 C16 C17 C12 -1.1(4)
C11 N3 C17 C16 -176.7(3)
C11 N3 C17 C12 0.4(3)
C13 C12 C17 C16 0.9(4)
C10 C12 C17 C16 177.8(3)
C13 C12 C17 N3 -176.6(2)
C10 C12 C17 N3 0.3(3)

loop_
_cod_related_entry_id
_cod_related_entry_database
_cod_related_entry_code
1 ChemSpider 24740893
